data_7013071
loop_
_publ_author_name
'Mason R. Haneline'
'Julie B. King'
'Fran\,cois P. Gabba\"i'

_publ_section_title
;
 Methyl substituted benzene adducts of trimeric perfluoro-o-phenylene
 mercury
;
_journal_issue 13
_journal_name_full 'Dalton Trans.'
_journal_page_first 2686
_journal_page_last 2690
_journal_paper_doi 10.1039/b304023b
_journal_year 2003
_chemical_formula_sum 'C26 H10 F12 Hg3'
_chemical_formula_weight 1152.11
_chemical_name_common (o-C6F4Hg)3-1,4(CH3)2(C6H4)
_chemical_name_systematic
;
?
;
_space_group_IT_number 33
_symmetry_cell_setting orthorhombic
_symmetry_space_group_name_Hall 'P 2c -2n'
_symmetry_space_group_name_H-M 'P n a 21'
_atom_sites_solution_hydrogens geom
_atom_sites_solution_primary direct
_atom_sites_solution_secondary difmap
_audit_creation_method SHELXL-97
_cell_angle_alpha 90.00
_cell_angle_beta 90.00
_cell_angle_gamma 90.00
_cell_formula_units_Z 4
_cell_length_a 16.854(3)
_cell_length_b 20.891(4)
_cell_length_c 7.1384(14)
_cell_measurement_temperature 293(2)
_cell_volume 2513.4(8)
_computing_structure_refinement 'SHELXL-97 (Sheldrick, 1997)'
_computing_structure_solution 'SHELXS-97 (Sheldrick, 1990)'
_diffrn_ambient_temperature 293(2)
_diffrn_measured_fraction_theta_full 1.000
_diffrn_measured_fraction_theta_max 1.000
_diffrn_measurement_device_type 'smart ccd'
_diffrn_measurement_method '\w scans'
_diffrn_radiation_monochromator graphite
_diffrn_radiation_source 'fine-focus sealed tube'
_diffrn_radiation_type MoK\a
_diffrn_radiation_wavelength 0.71073
_diffrn_reflns_av_R_equivalents 0.0452
_diffrn_reflns_av_sigmaI/netI 0.0470
_diffrn_reflns_limit_h_max 18
_diffrn_reflns_limit_h_min -19
_diffrn_reflns_limit_k_max 23
_diffrn_reflns_limit_k_min -23
_diffrn_reflns_limit_l_max 8
_diffrn_reflns_limit_l_min -7
_diffrn_reflns_number 15314
_diffrn_reflns_theta_full 24.00
_diffrn_reflns_theta_max 24.00
_diffrn_reflns_theta_min 1.55
_exptl_absorpt_coefficient_mu 18.385
_exptl_absorpt_correction_T_max 1.0
_exptl_absorpt_correction_T_min 0.624366
_exptl_absorpt_correction_type SADABS
_exptl_crystal_density_diffrn 3.045
_exptl_crystal_density_method 'not measured'
_exptl_crystal_F_000 2056
_exptl_crystal_size_max 0.30
_exptl_crystal_size_mid 0.15
_exptl_crystal_size_min 0.13
_refine_diff_density_max 4.524
_refine_diff_density_min -1.364
_refine_diff_density_rms 0.340
_refine_ls_abs_structure_details 'Flack H D (1983), Acta Cryst. A39, 876-881'
_refine_ls_abs_structure_Flack -0.06(2)
_refine_ls_extinction_method none
_refine_ls_goodness_of_fit_ref 1.009
_refine_ls_hydrogen_treatment mixed
_refine_ls_matrix_type full
_refine_ls_number_parameters 370
_refine_ls_number_reflns 3779
_refine_ls_number_restraints 157
_refine_ls_restrained_S_all 0.987
_refine_ls_R_factor_all 0.0592
_refine_ls_R_factor_gt 0.0504
_refine_ls_shift/su_max 0.001
_refine_ls_shift/su_mean 0.000
_refine_ls_structure_factor_coef Fsqd
_refine_ls_weighting_details 'calc w=1/[\s^2^(Fo^2^)+(0.0800P)^2^+40.0000P] where P=(Fo^2^+2Fc^2^)/3'
_refine_ls_weighting_scheme calc
_refine_ls_wR_factor_gt 0.1174
_refine_ls_wR_factor_ref 0.1250
_reflns_number_gt 3301
_reflns_number_total 3779
_reflns_threshold_expression >2sigma(I)
_cod_data_source_file b304023b.txt
_cod_data_source_block compound_5
_cod_depositor_comments
;
The following automatic conversions were performed:
'_symmetry_cell_setting' value 'Orthorhombic' changed to 'orthorhombic'
according to '/home/saulius/struct/CIF-dictionaries/cif_core.dic'
dictionary named 'cif_core.dic' version 2.4.1 from 2010-06-29.

Automatic conversion script
Id: cif_fix_enum 1527 2010-12-29 10:47:43Z saulius 
;
_cod_original_cell_volume 2513.4(9)
_cod_original_sg_symbol_H-M Pna2(1)
_cod_database_code 7013071

loop_
_symmetry_equiv_pos_as_xyz
'x, y, z'
'-x, -y, z+1/2'
'x+1/2, -y+1/2, z'
'-x+1/2, y+1/2, z+1/2'

loop_
_atom_site_label
_atom_site_type_symbol
_atom_site_fract_x
_atom_site_fract_y
_atom_site_fract_z
_atom_site_U_iso_or_equiv
_atom_site_adp_type
_atom_site_occupancy
_atom_site_symmetry_multiplicity
_atom_site_calc_flag
_atom_site_refinement_flags
_atom_site_disorder_assembly
_atom_site_disorder_group
Hg1 Hg 0.87827(4) 0.73096(3) 0.18529(14) 0.0275(2) Uani 1 1 d . . .
Hg2 Hg 0.81807(4) 0.56618(4) 0.23362(12) 0.0273(2) Uani 1 1 d . . .
Hg3 Hg 0.68520(4) 0.69484(4) 0.35862(10) 0.0268(2) Uani 1 1 d . . .
F3 F 0.6106(6) 0.8272(6) 0.496(2) 0.045(4) Uani 1 1 d . . .
F4 F 0.6578(7) 0.9491(6) 0.458(2) 0.040(3) Uani 1 1 d . . .
F5 F 0.7994(7) 0.9759(5) 0.277(2) 0.051(4) Uani 1 1 d . . .
F6 F 0.8903(6) 0.8808(4) 0.159(2) 0.034(3) Uani 1 1 d . . .
F9 F 1.0543(7) 0.7291(6) 0.0426(19) 0.038(3) Uani 1 1 d . . .
F10 F 1.1582(6) 0.6361(6) -0.032(2) 0.043(3) Uani 1 1 d . . .
F11 F 1.1205(6) 0.5102(6) 0.0435(18) 0.036(3) Uani 1 1 d . . .
F12 F 0.9736(6) 0.4827(5) 0.167(2) 0.039(3) Uani 1 1 d . . .
F15 F 0.7151(7) 0.4380(5) 0.248(2) 0.042(3) Uani 1 1 d . . .
F16 F 0.5600(7) 0.4154(5) 0.3013(19) 0.041(3) Uani 1 1 d . . .
F17 F 0.4625(6) 0.5141(6) 0.3944(18) 0.040(3) Uani 1 1 d . . .
F18 F 0.5187(6) 0.6332(6) 0.426(2) 0.044(3) Uani 1 1 d . . .
C1 C 0.8019(10) 0.8066(9) 0.256(3) 0.0274(19) Uani 1 1 d U . .
C2 C 0.7257(10) 0.7882(9) 0.349(3) 0.0274(19) Uani 1 1 d U . .
C3 C 0.6833(11) 0.8387(10) 0.399(3) 0.0273(19) Uani 1 1 d U . .
C4 C 0.7011(11) 0.9048(9) 0.393(3) 0.0273(19) Uani 1 1 d U . .
C5 C 0.7750(11) 0.9168(10) 0.303(3) 0.0274(19) Uani 1 1 d U . .
C6 C 0.8216(10) 0.8676(9) 0.243(3) 0.0274(19) Uani 1 1 d U . .
C7 C 0.9315(10) 0.5910(8) 0.173(3) 0.0295(18) Uani 1 1 d U . .
C8 C 0.9563(11) 0.6560(9) 0.127(3) 0.0294(18) Uani 1 1 d U . .
C9 C 1.0293(11) 0.6699(9) 0.071(3) 0.0295(18) Uani 1 1 d U . .
C10 C 1.0881(11) 0.6215(10) 0.036(3) 0.0295(18) Uani 1 1 d U . .
C11 C 1.0653(11) 0.5608(9) 0.080(3) 0.0294(18) Uani 1 1 d U . .
C12 C 0.9920(11) 0.5454(9) 0.134(3) 0.0294(18) Uani 1 1 d U . .
C13 C 0.6467(12) 0.5988(10) 0.354(3) 0.0314(19) Uani 1 1 d U . .
C14 C 0.6998(12) 0.5497(10) 0.297(3) 0.0314(19) Uani 1 1 d U . .
C15 C 0.6717(12) 0.4884(10) 0.288(3) 0.0315(19) Uani 1 1 d U . .
C16 C 0.5897(12) 0.4758(9) 0.317(3) 0.0315(19) Uani 1 1 d U . .
C17 C 0.5399(11) 0.5255(9) 0.368(3) 0.0315(19) Uani 1 1 d U . .
C18 C 0.5704(12) 0.5856(10) 0.383(3) 0.0315(19) Uani 1 1 d U . .
C01 C 0.8656(11) 0.7184(10) -0.292(3) 0.0348(18) Uani 1 1 d U . .
C02 C 0.8031(12) 0.7551(11) -0.218(3) 0.0349(18) Uani 1 1 d U . .
H02A H 0.8091 0.7989 -0.1994 0.042 Uiso 1 1 calc R . .
C03 C 0.7305(12) 0.7240(10) -0.174(3) 0.0350(18) Uani 1 1 d U . .
H03A H 0.6880 0.7477 -0.1279 0.042 Uiso 1 1 calc R . .
C04 C 0.7227(12) 0.6586(11) -0.198(3) 0.0350(18) Uani 1 1 d U . .
C05 C 0.7891(12) 0.6235(10) -0.262(3) 0.0349(18) Uani 1 1 d U . .
H05A H 0.7854 0.5793 -0.2749 0.042 Uiso 1 1 calc R . .
C06 C 0.8570(11) 0.6531(9) -0.305(4) 0.0348(18) Uani 1 1 d U . .
H06A H 0.9000 0.6287 -0.3442 0.042 Uiso 1 1 calc R . .
C07 C 0.9415(11) 0.7539(9) -0.343(3) 0.035(2) Uani 1 1 d U . .
H07A H 0.9344 0.7989 -0.3215 0.053 Uiso 1 1 calc R . .
H07B H 0.9536 0.7467 -0.4727 0.053 Uiso 1 1 calc R . .
H07C H 0.9844 0.7384 -0.2669 0.053 Uiso 1 1 calc R . .
C08 C 0.6430(12) 0.6260(10) -0.159(3) 0.035(2) Uani 1 1 d U . .
H08A H 0.6476 0.5809 -0.1821 0.053 Uiso 1 1 calc R . .
H08B H 0.6030 0.6438 -0.2391 0.053 Uiso 1 1 calc R . .
H08C H 0.6285 0.6329 -0.0303 0.053 Uiso 1 1 calc R . .

loop_
_atom_site_aniso_label
_atom_site_aniso_U_11
_atom_site_aniso_U_22
_atom_site_aniso_U_33
_atom_site_aniso_U_23
_atom_site_aniso_U_13
_atom_site_aniso_U_12
Hg1 0.0249(3) 0.0279(4) 0.0297(5) -0.0006(4) -0.0007(4) 0.0027(3)
Hg2 0.0236(4) 0.0268(4) 0.0314(5) 0.0001(3) -0.0004(3) 0.0011(3)
Hg3 0.0257(4) 0.0291(4) 0.0257(5) -0.0018(3) -0.0006(3) -0.0001(3)
F3 0.026(6) 0.048(8) 0.062(10) -0.028(7) 0.005(6) 0.007(5)
F4 0.033(6) 0.037(7) 0.050(9) -0.016(6) -0.005(6) 0.008(5)
F5 0.045(7) 0.023(6) 0.084(12) 0.014(7) -0.022(7) -0.001(5)
F6 0.027(5) 0.017(5) 0.059(9) -0.003(6) 0.013(6) -0.003(4)
F9 0.032(6) 0.035(7) 0.048(9) 0.004(6) 0.000(6) 0.001(5)
F10 0.020(6) 0.050(7) 0.061(10) 0.015(7) -0.007(6) 0.004(5)
F11 0.023(6) 0.055(8) 0.030(7) -0.011(6) 0.000(5) 0.014(5)
F12 0.027(5) 0.024(6) 0.067(10) -0.012(6) 0.002(6) 0.007(4)
F15 0.043(6) 0.028(6) 0.054(9) -0.006(6) -0.014(7) 0.002(5)
F16 0.041(6) 0.024(6) 0.059(9) -0.010(6) -0.001(6) -0.012(5)
F17 0.028(6) 0.054(7) 0.036(8) 0.000(6) 0.008(5) -0.010(5)
F18 0.024(6) 0.050(7) 0.059(9) -0.022(7) 0.018(6) 0.011(5)
C1 0.026(4) 0.037(4) 0.020(5) -0.009(4) -0.010(3) 0.012(3)
C2 0.026(4) 0.036(4) 0.020(5) -0.009(4) -0.010(3) 0.012(3)
C3 0.026(4) 0.036(4) 0.020(5) -0.010(4) -0.010(3) 0.011(3)
C4 0.026(4) 0.036(4) 0.020(5) -0.010(4) -0.010(3) 0.011(3)
C5 0.026(4) 0.036(4) 0.020(5) -0.010(4) -0.010(3) 0.011(3)
C6 0.026(4) 0.037(4) 0.020(5) -0.009(4) -0.010(3) 0.011(3)
C7 0.030(4) 0.027(4) 0.032(5) 0.000(3) 0.001(4) 0.005(3)
C8 0.030(4) 0.027(4) 0.032(5) 0.000(3) 0.001(4) 0.005(3)
C9 0.030(4) 0.027(4) 0.032(5) 0.000(3) 0.001(4) 0.005(3)
C10 0.030(4) 0.027(4) 0.032(5) 0.000(3) 0.001(4) 0.005(3)
C11 0.030(4) 0.026(4) 0.032(5) 0.000(3) 0.001(4) 0.006(3)
C12 0.030(4) 0.026(4) 0.032(5) 0.000(3) 0.001(4) 0.005(3)
C13 0.037(4) 0.033(4) 0.025(5) 0.006(4) -0.001(4) -0.010(3)
C14 0.037(4) 0.033(4) 0.025(5) 0.006(4) 0.000(4) -0.010(3)
C15 0.037(4) 0.033(4) 0.025(5) 0.006(4) 0.000(4) -0.010(3)
C16 0.037(4) 0.033(4) 0.025(5) 0.006(4) 0.000(4) -0.010(3)
C17 0.037(4) 0.033(4) 0.025(5) 0.006(4) -0.001(4) -0.010(3)
C18 0.037(4) 0.033(4) 0.025(5) 0.006(4) -0.001(4) -0.010(3)
C01 0.037(4) 0.041(4) 0.026(4) -0.005(4) -0.001(4) -0.004(3)
C02 0.037(4) 0.041(4) 0.026(4) -0.005(4) -0.001(4) -0.004(3)
C03 0.037(4) 0.041(4) 0.026(4) -0.005(4) -0.001(4) -0.003(3)
C04 0.037(4) 0.041(4) 0.026(4) -0.004(4) -0.001(4) -0.003(3)
C05 0.037(4) 0.041(4) 0.026(4) -0.005(4) 0.000(4) -0.003(3)
C06 0.037(4) 0.041(4) 0.026(4) -0.005(4) -0.001(4) -0.004(3)
C07 0.037(4) 0.042(4) 0.027(5) -0.004(4) 0.000(4) -0.004(4)
C08 0.038(4) 0.042(4) 0.026(5) -0.005(4) 0.000(4) -0.003(4)

loop_
_atom_type_symbol
_atom_type_description
_atom_type_scat_dispersion_real
_atom_type_scat_dispersion_imag
_atom_type_scat_source
C C 0.0033 0.0016 'International Tables Vol C Tables 4.2.6.8 and 6.1.1.4'
H H 0.0000 0.0000 'International Tables Vol C Tables 4.2.6.8 and 6.1.1.4'
F F 0.0171 0.0103 'International Tables Vol C Tables 4.2.6.8 and 6.1.1.4'
Hg Hg -2.3894 9.2266 'International Tables Vol C Tables 4.2.6.8 and 6.1.1.4'

loop_
_geom_angle_atom_site_label_1
_geom_angle_atom_site_label_2
_geom_angle_atom_site_label_3
_geom_angle
_geom_angle_site_symmetry_1
_geom_angle_site_symmetry_3
_geom_angle_publ_flag
C8 Hg1 C1 177.4(8) . . ?
C8 Hg1 C02 101.0(7) . . ?
C1 Hg1 C02 81.6(7) . . ?
C8 Hg1 C01 77.6(7) . . ?
C1 Hg1 C01 105.0(7) . . ?
C02 Hg1 C01 24.2(5) . . ?
C7 Hg2 C14 174.8(8) . . ?
C2 Hg3 C13 177.0(9) . . ?
C6 C1 C2 119.7(17) . . ?
C6 C1 Hg1 123.7(14) . . ?
C2 C1 Hg1 116.0(13) . . ?
C3 C2 C1 112.2(18) . . ?
C3 C2 Hg3 124.4(15) . . ?
C1 C2 Hg3 122.7(13) . . ?
C2 C3 C4 131.0(19) . . ?
C2 C3 F3 117.4(18) . . ?
C4 C3 F3 111.2(15) . . ?
F4 C4 C3 125.5(18) . . ?
F4 C4 C5 122.7(18) . . ?
C3 C4 C5 111.8(17) . . ?
F5 C5 C6 118.9(18) . . ?
F5 C5 C4 120.2(17) . . ?
C6 C5 C4 120.9(19) . . ?
C1 C6 F6 116.8(16) . . ?
C1 C6 C5 124.1(19) . . ?
F6 C6 C5 119.1(18) . . ?
C12 C7 C8 112.1(16) . . ?
C12 C7 Hg2 123.1(13) . . ?
C8 C7 Hg2 123.8(12) . . ?
C9 C8 C7 122.5(17) . . ?
C9 C8 Hg1 118.7(14) . . ?
C7 C8 Hg1 118.3(13) . . ?
F9 C9 C8 123.2(17) . . ?
F9 C9 C10 114.3(16) . . ?
C8 C9 C10 122.5(18) . . ?
F10 C10 C11 123.8(17) . . ?
F10 C10 C9 121.4(18) . . ?
C11 C10 C9 114.8(17) . . ?
C12 C11 C10 123.6(18) . . ?
C12 C11 F11 118.5(17) . . ?
C10 C11 F11 117.4(16) . . ?
C11 C12 F12 119.3(16) . . ?
C11 C12 C7 124.0(18) . . ?
F12 C12 C7 116.6(16) . . ?
C18 C13 C14 120.2(19) . . ?
C18 C13 Hg3 119.5(16) . . ?
C14 C13 Hg3 119.7(14) . . ?
C15 C14 C13 118.0(18) . . ?
C15 C14 Hg2 118.7(16) . . ?
C13 C14 Hg2 123.3(14) . . ?
F15 C15 C14 124.6(18) . . ?
F15 C15 C16 115.1(17) . . ?
C14 C15 C16 120.3(19) . . ?
F16 C16 C17 119.6(17) . . ?
F16 C16 C15 121.1(18) . . ?
C17 C16 C15 119.2(18) . . ?
F17 C17 C18 121.5(19) . . ?
F17 C17 C16 119.5(17) . . ?
C18 C17 C16 118.9(18) . . ?
C13 C18 F18 120.2(18) . . ?
C13 C18 C17 123(2) . . ?
F18 C18 C17 116.8(17) . . ?
C06 C01 C02 119.2(18) . . ?
C06 C01 C07 123.7(17) . . ?
C02 C01 C07 117.0(18) . . ?
C06 C01 Hg1 98.6(16) . . ?
C02 C01 Hg1 68.5(13) . . ?
C07 C01 Hg1 98.6(14) . . ?
C01 C02 C03 119(2) . . ?
C01 C02 Hg1 87.3(14) . . ?
C03 C02 Hg1 93.9(14) . . ?
C04 C03 C02 120(2) . . ?
C03 C04 C05 118.6(19) . . ?
C03 C04 C08 119.9(19) . . ?
C05 C04 C08 121.5(19) . . ?
C06 C05 C04 121(2) . . ?
C05 C06 C01 122.3(19) . . ?

loop_
_geom_bond_atom_site_label_1
_geom_bond_atom_site_label_2
_geom_bond_distance
_geom_bond_site_symmetry_2
_geom_bond_publ_flag
Hg1 C8 2.086(18) . ?
Hg1 C1 2.100(18) . ?
Hg1 C02 3.19(2) . ?
Hg1 C01 3.42(2) . ?
Hg2 C7 2.028(18) . ?
Hg2 C14 2.07(2) . ?
Hg3 C2 2.07(2) . ?
Hg3 C13 2.110(19) . ?
F3 C3 1.43(2) . ?
F4 C4 1.27(2) . ?
F5 C5 1.31(2) . ?
F6 C6 1.33(2) . ?
F9 C9 1.32(2) . ?
F10 C10 1.31(2) . ?
F11 C11 1.43(2) . ?
F12 C12 1.37(2) . ?
F15 C15 1.31(2) . ?
F16 C16 1.36(2) . ?
F17 C17 1.34(2) . ?
F18 C18 1.36(2) . ?
C1 C6 1.32(3) . ?
C1 C2 1.50(3) . ?
C2 C3 1.32(3) . ?
C3 C4 1.41(3) . ?
C4 C5 1.42(3) . ?
C5 C6 1.36(3) . ?
C7 C12 1.42(2) . ?
C7 C8 1.46(3) . ?
C8 C9 1.33(3) . ?
C9 C10 1.44(3) . ?
C10 C11 1.36(3) . ?
C11 C12 1.33(3) . ?
C13 C18 1.33(3) . ?
C13 C14 1.42(3) . ?
C14 C15 1.37(3) . ?
C15 C16 1.42(3) . ?
C16 C17 1.38(3) . ?
C17 C18 1.36(3) . ?
C01 C06 1.38(3) . ?
C01 C02 1.40(3) . ?
C01 C07 1.52(3) . ?
C02 C03 1.42(3) . ?
C03 C04 1.38(3) . ?
C04 C05 1.41(3) . ?
C04 C08 1.53(3) . ?
C05 C06 1.34(3) . ?

loop_
_cod_related_entry_id
_cod_related_entry_database
_cod_related_entry_code
1 ChemSpider 30652756
